data_4081247
loop_
_publ_author_name
'Hoffmann, Florian'
'Wagler, J\"org'
'Roewer, Gerhard'

_publ_section_title
;
 Transition-Metal Complexes Containing Alkynylsilyl Functionalized
 \h6-Arene Ligands
;
_journal_issue 16
_journal_name_full Organometallics
_journal_page_first 4531
_journal_paper_doi 10.1021/om400378s
_journal_volume 32
_journal_year 2013
_chemical_formula_moiety 'C19 H16 Cr O3 Si'
_chemical_formula_sum 'C19 H16 Cr O3 Si'
_chemical_formula_weight 372.41
_chemical_melting_point 321
_chemical_name_common
;
(phenylethynyldimethylsilyl)benzenechromiumtricarbonyl
;
_chemical_name_systematic
; 
 tricarbonyl[dimethyl(eta6-phenyl)phenylethynylsilane]chromium(0) 
;
_space_group_IT_number 2
_symmetry_cell_setting triclinic
_symmetry_space_group_name_Hall '-P 1'
_symmetry_space_group_name_H-M 'P -1'
_atom_sites_solution_hydrogens geom
_atom_sites_solution_primary direct
_atom_sites_solution_secondary difmap
_audit_creation_method SHELXL-97
_cell_angle_alpha 100.50(3)
_cell_angle_beta 102.43(3)
_cell_angle_gamma 92.21(3)
_cell_formula_units_Z 2
_cell_length_a 6.4992(13)
_cell_length_b 11.707(2)
_cell_length_c 12.543(3)
_cell_measurement_temperature 173(2)
_cell_volume 913.4(4)
_computing_cell_refinement 'Bruker SMART'
_computing_data_collection 'Bruker SMART'
_computing_data_reduction 'Bruker SAINT'
_computing_molecular_graphics 'ORTEP32 (Farugia)'
_computing_publication_material 'Ciftab (Sheldrick)'
_computing_structure_refinement 'SHELXL-97 (Sheldrick, 1997)'
_computing_structure_solution 'SHELXS-97 (Sheldrick, 1990)'
_diffrn_ambient_temperature 173(2)
_diffrn_detector_area_resol_mean 9
_diffrn_measured_fraction_theta_full 1.000
_diffrn_measured_fraction_theta_max 1.000
_diffrn_measurement_device_type 'Bruker Nonius APEX2 CCD'
_diffrn_measurement_method CCD
_diffrn_radiation_monochromator graphite
_diffrn_radiation_source 'fine-focus sealed tube'
_diffrn_radiation_type MoK\a
_diffrn_radiation_wavelength 0.71073
_diffrn_reflns_av_R_equivalents 0.0255
_diffrn_reflns_av_sigmaI/netI 0.0261
_diffrn_reflns_limit_h_max 7
_diffrn_reflns_limit_h_min -7
_diffrn_reflns_limit_k_max 13
_diffrn_reflns_limit_k_min -13
_diffrn_reflns_limit_l_max 14
_diffrn_reflns_limit_l_min -14
_diffrn_reflns_number 12110
_diffrn_reflns_theta_full 25.00
_diffrn_reflns_theta_max 25.00
_diffrn_reflns_theta_min 1.70
_exptl_absorpt_coefficient_mu 0.704
_exptl_absorpt_correction_T_max 0.9792
_exptl_absorpt_correction_T_min 0.8567
_exptl_absorpt_correction_type multi-scan
_exptl_absorpt_process_details SADABS
_exptl_crystal_colour yellow
_exptl_crystal_density_diffrn 1.354
_exptl_crystal_density_meas ?
_exptl_crystal_density_method 'not measured'
_exptl_crystal_description needle
_exptl_crystal_F_000 384
_exptl_crystal_size_max 0.41
_exptl_crystal_size_mid 0.11
_exptl_crystal_size_min 0.03
_refine_diff_density_max 0.324
_refine_diff_density_min -0.207
_refine_diff_density_rms 0.052
_refine_ls_extinction_method none
_refine_ls_goodness_of_fit_ref 1.076
_refine_ls_hydrogen_treatment constr
_refine_ls_matrix_type full
_refine_ls_number_parameters 219
_refine_ls_number_reflns 3227
_refine_ls_number_restraints 0
_refine_ls_restrained_S_all 1.076
_refine_ls_R_factor_all 0.0376
_refine_ls_R_factor_gt 0.0278
_refine_ls_shift/su_max 0.001
_refine_ls_shift/su_mean 0.000
_refine_ls_structure_factor_coef Fsqd
_refine_ls_weighting_details 'calc w=1/[\s^2^(Fo^2^)+(0.0412P)^2^+0.1637P] where P=(Fo^2^+2Fc^2^)/3'
_refine_ls_weighting_scheme calc
_refine_ls_wR_factor_gt 0.0728
_refine_ls_wR_factor_ref 0.0758
_reflns_number_gt 2705
_reflns_number_total 3227
_reflns_threshold_expression >2sigma(I)
_cod_data_source_file om400378s_si_002.cif
_cod_data_source_block fh06(compound1)
_cod_depositor_comments
;
The following automatic conversions were performed:

'_exptl_crystal_density_meas' value 'not measured' was changed to '?'
- the value is perceived as not measured.

Automatic conversion script
Id: cif_fix_values 3008 2015-01-20 13:52:24Z robertas 
;
_cod_original_sg_symbol_Hall -P1
_cod_original_sg_symbol_H-M P-1
_cod_database_code 4081247

loop_
_symmetry_equiv_pos_as_xyz
'x, y, z'
'-x, -y, -z'

loop_
_atom_site_label
_atom_site_type_symbol
_atom_site_fract_x
_atom_site_fract_y
_atom_site_fract_z
_atom_site_U_iso_or_equiv
_atom_site_adp_type
_atom_site_occupancy
_atom_site_symmetry_multiplicity
_atom_site_calc_flag
_atom_site_refinement_flags
Cr1 Cr 0.08916(4) 0.73858(3) 0.04435(2) 0.02402(11) Uani 1 1 d .
Si1 Si 0.46513(8) 0.91379(5) 0.29629(4) 0.02592(14) Uani 1 1 d .
O3 O -0.1526(2) 0.95165(13) 0.08112(13) 0.0421(4) Uani 1 1 d .
O1 O -0.1392(2) 0.63091(13) 0.19155(12) 0.0403(4) Uani 1 1 d .
O2 O -0.2628(2) 0.63780(17) -0.15287(12) 0.0562(5) Uani 1 1 d .
C9 C 0.4014(3) 0.81304(16) 0.15570(15) 0.0248(4) Uani 1 1 d .
C1 C -0.0517(3) 0.67268(17) 0.13434(16) 0.0282(4) Uani 1 1 d .
C3 C -0.0590(3) 0.86938(18) 0.06686(16) 0.0294(4) Uani 1 1 d .
C14 C 0.2108(3) 0.71297(17) 0.51968(15) 0.0299(4) Uani 1 1 d .
C13 C 0.2896(3) 0.77974(18) 0.44795(16) 0.0330(5) Uani 1 1 d .
C10 C 0.3417(4) 1.05447(19) 0.29000(19) 0.0411(5) Uani 1 1 d .
H10A H 0.1883 1.0390 0.2631 0.062 Uiso 1 1 calc R
H10B H 0.3986 1.0944 0.2391 0.062 Uiso 1 1 calc R
H10C H 0.3735 1.1038 0.3645 0.062 Uiso 1 1 calc R
C11 C 0.7577(3) 0.93896(19) 0.34604(17) 0.0364(5) Uani 1 1 d .
H11A H 0.7926 0.9811 0.4235 0.055 Uiso 1 1 calc R
H11B H 0.8141 0.9852 0.2995 0.055 Uiso 1 1 calc R
H11C H 0.8201 0.8639 0.3413 0.055 Uiso 1 1 calc R
C4 C 0.3699(3) 0.85752(18) 0.05533(15) 0.0284(4) Uani 1 1 d .
H4 H 0.3776 0.9394 0.0593 0.034 Uiso 1 1 calc R
C2 C -0.1270(3) 0.6770(2) -0.07652(16) 0.0355(5) Uani 1 1 d .
C8 C 0.3829(3) 0.69005(17) 0.14454(16) 0.0278(4) Uani 1 1 d .
H8 H 0.3997 0.6579 0.2099 0.033 Uiso 1 1 calc R
C19 C 0.0267(3) 0.74140(18) 0.55688(17) 0.0369(5) Uani 1 1 d .
H19 H -0.0458 0.8056 0.5360 0.044 Uiso 1 1 calc R
C12 C 0.3575(3) 0.83447(18) 0.38862(16) 0.0337(5) Uani 1 1 d .
C6 C 0.3112(3) 0.6608(2) -0.05628(17) 0.0386(5) Uani 1 1 d .
H6 H 0.2799 0.6102 -0.1271 0.046 Uiso 1 1 calc R
C7 C 0.3405(3) 0.61385(19) 0.04026(17) 0.0345(5) Uani 1 1 d .
H7 H 0.3320 0.5318 0.0356 0.041 Uiso 1 1 calc R
C18 C -0.0494(4) 0.67620(19) 0.62388(17) 0.0409(5) Uani 1 1 d .
H18 H -0.1730 0.6962 0.6495 0.049 Uiso 1 1 calc R
C15 C 0.3176(4) 0.62006(19) 0.55287(18) 0.0414(5) Uani 1 1 d .
H15 H 0.4445 0.6014 0.5301 0.050 Uiso 1 1 calc R
C16 C 0.2385(4) 0.5544(2) 0.61957(18) 0.0464(6) Uani 1 1 d .
H16 H 0.3111 0.4907 0.6417 0.056 Uiso 1 1 calc R
C17 C 0.0547(4) 0.58176(19) 0.65363(17) 0.0404(5) Uani 1 1 d .
H17 H -0.0003 0.5356 0.6976 0.048 Uiso 1 1 calc R
C5 C 0.3275(3) 0.7825(2) -0.04960(16) 0.0352(5) Uani 1 1 d .
H5 H 0.3101 0.8137 -0.1155 0.042 Uiso 1 1 calc R

loop_
_atom_site_aniso_label
_atom_site_aniso_U_11
_atom_site_aniso_U_22
_atom_site_aniso_U_33
_atom_site_aniso_U_23
_atom_site_aniso_U_13
_atom_site_aniso_U_12
Cr1 0.01676(17) 0.0323(2) 0.02342(17) 0.00530(13) 0.00545(12) 0.00295(12)
Si1 0.0226(3) 0.0297(3) 0.0251(3) 0.0033(2) 0.0066(2) 0.0010(2)
O3 0.0330(8) 0.0419(9) 0.0599(10) 0.0217(8) 0.0171(8) 0.0143(7)
O1 0.0348(8) 0.0476(9) 0.0472(8) 0.0232(7) 0.0162(7) 0.0056(7)
O2 0.0281(9) 0.1021(14) 0.0305(8) 0.0021(9) 0.0010(7) -0.0084(9)
C9 0.0165(9) 0.0318(11) 0.0259(9) 0.0047(8) 0.0049(8) 0.0040(8)
C1 0.0229(10) 0.0313(11) 0.0305(10) 0.0067(8) 0.0045(8) 0.0080(8)
C3 0.0214(10) 0.0362(12) 0.0333(10) 0.0135(9) 0.0069(8) -0.0007(9)
C14 0.0342(11) 0.0300(11) 0.0229(9) 0.0015(8) 0.0046(8) -0.0025(9)
C13 0.0327(11) 0.0348(12) 0.0284(10) -0.0017(9) 0.0076(9) 0.0006(9)
C10 0.0373(13) 0.0360(13) 0.0464(12) 0.0003(10) 0.0077(10) 0.0060(10)
C11 0.0262(11) 0.0462(13) 0.0329(11) 0.0018(9) 0.0035(9) 0.0006(9)
C4 0.0175(9) 0.0374(12) 0.0324(10) 0.0104(9) 0.0077(8) -0.0007(8)
C2 0.0231(11) 0.0555(14) 0.0303(11) 0.0085(10) 0.0110(9) 0.0034(10)
C8 0.0180(9) 0.0327(11) 0.0339(10) 0.0082(9) 0.0057(8) 0.0082(8)
C19 0.0421(13) 0.0349(12) 0.0382(11) 0.0120(10) 0.0137(10) 0.0074(10)
C12 0.0353(12) 0.0376(12) 0.0273(10) 0.0015(9) 0.0103(9) -0.0016(9)
C6 0.0211(10) 0.0591(16) 0.0300(11) -0.0091(10) 0.0087(9) 0.0026(10)
C7 0.0219(10) 0.0334(12) 0.0443(12) -0.0032(9) 0.0074(9) 0.0069(9)
C18 0.0424(13) 0.0457(14) 0.0387(12) 0.0108(10) 0.0159(10) 0.0016(11)
C15 0.0390(13) 0.0430(13) 0.0425(12) 0.0067(10) 0.0109(10) 0.0064(10)
C16 0.0595(16) 0.0385(13) 0.0416(12) 0.0158(11) 0.0043(12) 0.0112(12)
C17 0.0533(14) 0.0388(13) 0.0292(11) 0.0109(9) 0.0073(10) -0.0038(11)
C5 0.0226(10) 0.0595(15) 0.0256(10) 0.0099(10) 0.0092(8) 0.0003(10)

loop_
_atom_type_symbol
_atom_type_description
_atom_type_scat_dispersion_real
_atom_type_scat_dispersion_imag
_atom_type_scat_source
C C 0.0033 0.0016 'International Tables Vol C Tables 4.2.6.8 and 6.1.1.4'
H H 0.0000 0.0000 'International Tables Vol C Tables 4.2.6.8 and 6.1.1.4'
O O 0.0106 0.0060 'International Tables Vol C Tables 4.2.6.8 and 6.1.1.4'
Si Si 0.0817 0.0704 'International Tables Vol C Tables 4.2.6.8 and 6.1.1.4'
Cr Cr 0.3209 0.6236 'International Tables Vol C Tables 4.2.6.8 and 6.1.1.4'

loop_
_geom_angle_atom_site_label_1
_geom_angle_atom_site_label_2
_geom_angle_atom_site_label_3
_geom_angle
C2 Cr1 C1 89.29(9)
C2 Cr1 C3 88.19(10)
C1 Cr1 C3 89.02(8)
C2 Cr1 C8 140.68(9)
C1 Cr1 C8 86.86(8)
C3 Cr1 C8 130.79(8)
C2 Cr1 C4 129.71(8)
C1 Cr1 C4 140.68(8)
C3 Cr1 C4 87.69(8)
C8 Cr1 C4 66.50(7)
C2 Cr1 C6 87.13(8)
C1 Cr1 C6 129.51(9)
C3 Cr1 C6 141.07(8)
C8 Cr1 C6 66.10(8)
C4 Cr1 C6 66.47(8)
C2 Cr1 C7 105.34(9)
C1 Cr1 C7 97.56(8)
C3 Cr1 C7 164.95(8)
C8 Cr1 C7 36.98(7)
C4 Cr1 C7 78.63(8)
C6 Cr1 C7 36.51(8)
C2 Cr1 C5 97.72(8)
C1 Cr1 C5 163.47(8)
C3 Cr1 C5 106.07(8)
C8 Cr1 C5 78.22(7)
C4 Cr1 C5 36.88(7)
C6 Cr1 C5 36.83(8)
C7 Cr1 C5 66.19(8)
C2 Cr1 C9 164.54(7)
C1 Cr1 C9 104.87(8)
C3 Cr1 C9 98.05(8)
C8 Cr1 C9 37.20(7)
C4 Cr1 C9 37.30(7)
C6 Cr1 C9 79.11(7)
C7 Cr1 C9 67.22(7)
C5 Cr1 C9 66.99(7)
C12 Si1 C11 109.46(10)
C12 Si1 C10 110.76(10)
C11 Si1 C10 110.95(11)
C12 Si1 C9 105.29(9)
C11 Si1 C9 108.88(9)
C10 Si1 C9 111.32(10)
C8 C9 C4 116.84(17)
C8 C9 Si1 121.91(13)
C4 C9 Si1 121.25(14)
C8 C9 Cr1 69.92(11)
C4 C9 Cr1 70.35(11)
Si1 C9 Cr1 130.52(9)
O1 C1 Cr1 179.50(17)
O3 C3 Cr1 179.86(17)
C15 C14 C19 119.15(18)
C15 C14 C13 120.27(19)
C19 C14 C13 120.59(19)
C12 C13 C14 179.1(2)
Si1 C10 H10A 109.5
Si1 C10 H10B 109.5
H10A C10 H10B 109.5
Si1 C10 H10C 109.5
H10A C10 H10C 109.5
H10B C10 H10C 109.5
Si1 C11 H11A 109.5
Si1 C11 H11B 109.5
H11A C11 H11B 109.5
Si1 C11 H11C 109.5
H11A C11 H11C 109.5
H11B C11 H11C 109.5
C5 C4 C9 121.36(19)
C5 C4 Cr1 72.30(11)
C9 C4 Cr1 72.34(11)
C5 C4 H4 119.3
C9 C4 H4 119.3
Cr1 C4 H4 128.3
O2 C2 Cr1 179.8(2)
C7 C8 C9 122.48(18)
C7 C8 Cr1 72.71(12)
C9 C8 Cr1 72.87(11)
C7 C8 H8 118.8
C9 C8 H8 118.8
Cr1 C8 H8 127.9
C18 C19 C14 120.3(2)
C18 C19 H19 119.9
C14 C19 H19 119.9
C13 C12 Si1 178.15(19)
C7 C6 C5 120.69(19)
C7 C6 Cr1 71.97(11)
C5 C6 Cr1 71.82(11)
C7 C6 H6 119.7
C5 C6 H6 119.7
Cr1 C6 H6 128.9
C6 C7 C8 118.97(19)
C6 C7 Cr1 71.52(12)
C8 C7 Cr1 70.31(11)
C6 C7 H7 120.5
C8 C7 H7 120.5
Cr1 C7 H7 130.1
C19 C18 C17 120.0(2)
C19 C18 H18 120.0
C17 C18 H18 120.0
C14 C15 C16 120.1(2)
C14 C15 H15 120.0
C16 C15 H15 120.0
C17 C16 C15 120.2(2)
C17 C16 H16 119.9
C15 C16 H16 119.9
C16 C17 C18 120.23(19)
C16 C17 H17 119.9
C18 C17 H17 119.9
C4 C5 C6 119.63(18)
C4 C5 Cr1 70.82(11)
C6 C5 Cr1 71.35(11)
C4 C5 H5 120.2
C6 C5 H5 120.2
Cr1 C5 H5 130.1

loop_
_geom_bond_atom_site_label_1
_geom_bond_atom_site_label_2
_geom_bond_distance
Cr1 C2 1.844(2)
Cr1 C1 1.848(2)
Cr1 C3 1.851(2)
Cr1 C8 2.204(2)
Cr1 C4 2.216(2)
Cr1 C6 2.230(2)
Cr1 C7 2.235(2)
Cr1 C5 2.2357(19)
Cr1 C9 2.243(2)
Si1 C12 1.839(2)
Si1 C11 1.863(2)
Si1 C10 1.867(2)
Si1 C9 1.887(2)
O3 C3 1.166(2)
O1 C1 1.166(2)
O2 C2 1.163(2)
C9 C8 1.419(3)
C9 C4 1.426(3)
C14 C15 1.392(3)
C14 C19 1.405(3)
C14 C13 1.451(3)
C13 C12 1.205(3)
C10 H10A 0.9800
C10 H10B 0.9800
C10 H10C 0.9800
C11 H11A 0.9800
C11 H11B 0.9800
C11 H11C 0.9800
C4 C5 1.408(3)
C4 H4 0.9500
C8 C7 1.408(3)
C8 H8 0.9500
C19 C18 1.385(3)
C19 H19 0.9500
C6 C7 1.399(3)
C6 C5 1.411(3)
C6 H6 0.9500
C7 H7 0.9500
C18 C17 1.385(3)
C18 H18 0.9500
C15 C16 1.394(3)
C15 H15 0.9500
C16 C17 1.382(3)
C16 H16 0.9500
C17 H17 0.9500
C5 H5 0.9500

loop_
_geom_torsion_atom_site_label_1
_geom_torsion_atom_site_label_2
_geom_torsion_atom_site_label_3
_geom_torsion_atom_site_label_4
_geom_torsion
C12 Si1 C9 C8 -28.99(17)
C11 Si1 C9 C8 88.30(17)
C10 Si1 C9 C8 -149.07(15)
C12 Si1 C9 C4 151.09(15)
C11 Si1 C9 C4 -91.62(16)
C10 Si1 C9 C4 31.01(17)
C12 Si1 C9 Cr1 61.02(14)
C11 Si1 C9 Cr1 178.31(11)
C10 Si1 C9 Cr1 -59.06(14)
C2 Cr1 C9 C8 -92.1(3)
C1 Cr1 C9 C8 63.66(12)
C3 Cr1 C9 C8 154.79(11)
C4 Cr1 C9 C8 -129.86(16)
C6 Cr1 C9 C8 -64.60(12)
C7 Cr1 C9 C8 -28.40(11)
C5 Cr1 C9 C8 -101.10(12)
C2 Cr1 C9 C4 37.7(4)
C1 Cr1 C9 C4 -166.48(11)
C3 Cr1 C9 C4 -75.35(12)
C8 Cr1 C9 C4 129.86(16)
C6 Cr1 C9 C4 65.26(12)
C7 Cr1 C9 C4 101.46(12)
C5 Cr1 C9 C4 28.76(12)
C2 Cr1 C9 Si1 152.5(3)
C1 Cr1 C9 Si1 -51.68(14)
C3 Cr1 C9 Si1 39.45(13)
C8 Cr1 C9 Si1 -115.34(17)
C4 Cr1 C9 Si1 114.80(17)
C6 Cr1 C9 Si1 -179.94(14)
C7 Cr1 C9 Si1 -143.74(14)
C5 Cr1 C9 Si1 143.56(15)
C8 C9 C4 C5 -1.5(3)
Si1 C9 C4 C5 178.40(14)
Cr1 C9 C4 C5 -55.42(16)
C8 C9 C4 Cr1 53.90(14)
Si1 C9 C4 Cr1 -126.18(13)
C2 Cr1 C4 C5 -35.32(17)
C1 Cr1 C4 C5 153.34(14)
C3 Cr1 C4 C5 -121.04(14)
C8 Cr1 C4 C5 102.04(14)
C6 Cr1 C4 C5 29.04(12)
C7 Cr1 C4 C5 65.27(13)
C9 Cr1 C4 C5 132.44(18)
C2 Cr1 C4 C9 -167.76(12)
C1 Cr1 C4 C9 20.89(18)
C3 Cr1 C4 C9 106.52(12)
C8 Cr1 C4 C9 -30.41(11)
C6 Cr1 C4 C9 -103.40(13)
C7 Cr1 C4 C9 -67.17(12)
C5 Cr1 C4 C9 -132.44(18)
C4 C9 C8 C7 1.5(3)
Si1 C9 C8 C7 -178.43(14)
Cr1 C9 C8 C7 55.61(16)
C4 C9 C8 Cr1 -54.12(14)
Si1 C9 C8 Cr1 125.97(13)
C2 Cr1 C8 C7 21.94(18)
C1 Cr1 C8 C7 106.97(13)
C3 Cr1 C8 C7 -167.04(12)
C4 Cr1 C8 C7 -102.71(13)
C6 Cr1 C8 C7 -29.19(12)
C5 Cr1 C8 C7 -65.88(13)
C9 Cr1 C8 C7 -133.20(17)
C2 Cr1 C8 C9 155.14(12)
C1 Cr1 C8 C9 -119.83(12)
C3 Cr1 C8 C9 -33.85(14)
C4 Cr1 C8 C9 30.48(10)
C6 Cr1 C8 C9 104.01(12)
C7 Cr1 C8 C9 133.20(17)
C5 Cr1 C8 C9 67.32(11)
C15 C14 C19 C18 -1.3(3)
C13 C14 C19 C18 178.99(19)
C2 Cr1 C6 C7 -120.85(14)
C1 Cr1 C6 C7 -34.15(16)
C3 Cr1 C6 C7 155.60(14)
C8 Cr1 C6 C7 29.55(12)
C4 Cr1 C6 C7 103.13(14)
C5 Cr1 C6 C7 132.21(18)
C9 Cr1 C6 C7 66.23(13)
C2 Cr1 C6 C5 106.94(13)
C1 Cr1 C6 C5 -166.35(12)
C3 Cr1 C6 C5 23.39(18)
C8 Cr1 C6 C5 -102.66(13)
C4 Cr1 C6 C5 -29.08(11)
C7 Cr1 C6 C5 -132.21(18)
C9 Cr1 C6 C5 -65.97(12)
C5 C6 C7 C8 1.2(3)
Cr1 C6 C7 C8 -53.76(16)
C5 C6 C7 Cr1 54.92(17)
C9 C8 C7 C6 -1.3(3)
Cr1 C8 C7 C6 54.34(16)
C9 C8 C7 Cr1 -55.68(16)
C2 Cr1 C7 C6 62.76(14)
C1 Cr1 C7 C6 154.10(13)
C3 Cr1 C7 C6 -90.6(3)
C8 Cr1 C7 C6 -131.46(18)
C4 Cr1 C7 C6 -65.61(13)
C5 Cr1 C7 C6 -29.04(12)
C9 Cr1 C7 C6 -102.89(13)
C2 Cr1 C7 C8 -165.79(12)
C1 Cr1 C7 C8 -74.45(13)
C3 Cr1 C7 C8 40.8(3)
C4 Cr1 C7 C8 65.85(12)
C6 Cr1 C7 C8 131.46(18)
C5 Cr1 C7 C8 102.42(13)
C9 Cr1 C7 C8 28.56(11)
C14 C19 C18 C17 -0.7(3)
C19 C14 C15 C16 1.8(3)
C13 C14 C15 C16 -178.44(19)
C14 C15 C16 C17 -0.5(3)
C15 C16 C17 C18 -1.5(3)
C19 C18 C17 C16 2.0(3)
C9 C4 C5 C6 1.4(3)
Cr1 C4 C5 C6 -54.03(17)
C9 C4 C5 Cr1 55.44(16)
C7 C6 C5 C4 -1.2(3)
Cr1 C6 C5 C4 53.78(16)
C7 C6 C5 Cr1 -54.99(17)
C2 Cr1 C5 C4 153.33(13)
C1 Cr1 C5 C4 -92.3(3)
C3 Cr1 C5 C4 62.99(14)
C8 Cr1 C5 C4 -66.38(13)
C6 Cr1 C5 C4 -132.05(18)
C7 Cr1 C5 C4 -103.26(13)
C9 Cr1 C5 C4 -29.07(11)
C2 Cr1 C5 C6 -74.61(14)
C1 Cr1 C5 C6 39.8(3)
C3 Cr1 C5 C6 -164.95(12)
C8 Cr1 C5 C6 65.68(13)
C4 Cr1 C5 C6 132.05(18)
C7 Cr1 C5 C6 28.80(12)
C9 Cr1 C5 C6 102.99(13)
